data_7714533
loop_
_publ_author_name
'Zhang, Rui'
'He, Li-Hua'
'Liu, Sui-Jun'
'Liao, Jin-Sheng'
'Wen, He-Rui'
'Chen, Jing-Lin'
'Zhao, Feng'

_publ_section_title
;
 Multistimuli-responsive multicolor solid-state luminescence tuned by
 NH-dependent switchable hydrogen bonds.
;
_journal_issue 1
_journal_name_full 'Dalton transactions (Cambridge, England : 2003)'
_journal_page_first 339
_journal_page_last 345
_journal_paper_doi 10.1039/d3dt03124a
_journal_volume 53
_journal_year 2023
_chemical_formula_moiety 'C68 H68 Cu2 N12 P4, 2(Cl O4), 4(C H2 Cl2)'
_chemical_formula_sum 'C72 H76 Cl10 Cu2 N12 O8 P4'
_chemical_formula_weight 1842.994
_space_group_crystal_system triclinic
_space_group_IT_number 2
_space_group_name_Hall '-P 1'
_space_group_name_H-M_alt 'P -1'
_symmetry_Int_Tables_number 2
_atom_sites_solution_primary iterative
_audit_creation_date 2023-07-04
_audit_creation_method
;
Olex2 1.3
(compiled 2020.11.12 svn.r5f609507 for OlexSys, GUI svn.r6498)
;
_audit_update_record
;
2023-08-05 deposited with the CCDC.	2023-11-20 downloaded from the CCDC.
;
_cell_angle_alpha 99.272(4)
_cell_angle_beta 105.477(4)
_cell_angle_gamma 96.117(4)
_cell_formula_units_Z 1
_cell_length_a 10.9861(5)
_cell_length_b 13.9800(6)
_cell_length_c 16.0424(7)
_cell_measurement_reflns_used 12015
_cell_measurement_temperature 297
_cell_measurement_theta_max 29.2930
_cell_measurement_theta_min 2.3030
_cell_volume 2314.36(19)
_computing_cell_refinement 'CrysAlisPro 1.171.41.121a (Rigaku OD, 2021)'
_computing_data_collection 'CrysAlisPro 1.171.41.121a (Rigaku OD, 2021)'
_computing_data_reduction 'CrysAlisPro 1.171.41.121a (Rigaku OD, 2021)'
_computing_molecular_graphics 'Olex2 1.3 (Dolomanov et al., 2009)'
_computing_publication_material 'Olex2 1.3 (Dolomanov et al., 2009)'
_computing_structure_refinement 'olex2.refine 1.3 (Bourhis et al., 2015)'
_computing_structure_solution 'olex2.solve 1.3 (Bourhis et al., 2015)'
_diffrn_ambient_temperature 297
_diffrn_detector 'CCD plate'
_diffrn_measured_fraction_theta_full 0.9909
_diffrn_measured_fraction_theta_max 0.9909
_diffrn_measurement_details
;
List of Runs (angles in degrees, time in seconds):

  # Type    Start    End  Width  t~exp~   \w     \q     \k     \f   Frames
#--------------------------------------------------------------------------
  1  \w    -54.29 148.71   1.00    8.00    --  -16.73  73.91 127.19  203
  2  \w    -54.29 148.71   1.00    8.00    --  -16.73  73.91  25.19  203
  3  \w    -54.29 148.71   1.00    8.00    --  -16.73  73.91 -79.81  203
;
_diffrn_measurement_device 'abstract diffractometer'
_diffrn_measurement_device_type 'Bruker APEX-II CCD'
_diffrn_measurement_method '\w scans'
_diffrn_orient_matrix_type 'CrysAlisPro convention (1999,Acta A55,543-557)'
_diffrn_orient_matrix_UB_11 -0.0432992000
_diffrn_orient_matrix_UB_12 0.0204050000
_diffrn_orient_matrix_UB_13 0.0208863000
_diffrn_orient_matrix_UB_21 -0.0521910000
_diffrn_orient_matrix_UB_22 -0.0288461000
_diffrn_orient_matrix_UB_23 -0.0341221000
_diffrn_orient_matrix_UB_31 0.0017453000
_diffrn_orient_matrix_UB_32 -0.0382281000
_diffrn_orient_matrix_UB_33 0.0242885000
_diffrn_radiation_monochromator graphite
_diffrn_radiation_probe x-ray
_diffrn_radiation_type 'Mo K\a'
_diffrn_radiation_wavelength 0.71073
_diffrn_reflns_av_R_equivalents 0.0700
_diffrn_reflns_av_unetI/netI 0.0484
_diffrn_reflns_Laue_measured_fraction_full 0.9909
_diffrn_reflns_Laue_measured_fraction_max 0.9909
_diffrn_reflns_limit_h_max 13
_diffrn_reflns_limit_h_min -13
_diffrn_reflns_limit_k_max 16
_diffrn_reflns_limit_k_min -16
_diffrn_reflns_limit_l_max 19
_diffrn_reflns_limit_l_min -19
_diffrn_reflns_number 26563
_diffrn_reflns_point_group_measured_fraction_full 0.9909
_diffrn_reflns_point_group_measured_fraction_max 0.9909
_diffrn_reflns_theta_full 25.0273
_diffrn_reflns_theta_max 25.03
_diffrn_reflns_theta_min 2.20
_diffrn_source 'fine-focus sealed X-ray tube'
_diffrn_source_type 'Enhance (Mo) X-ray Source'
_exptl_absorpt_coefficient_mu 0.871
_exptl_absorpt_correction_T_max 1.00000
_exptl_absorpt_correction_T_min 0.79682
_exptl_absorpt_correction_type multi-scan
_exptl_absorpt_process_details SADABS
_exptl_crystal_colour colourless
_exptl_crystal_colour_primary colourless
_exptl_crystal_density_diffrn 1.322
_exptl_crystal_description block
_exptl_crystal_F_000 946.915
_exptl_crystal_size_max 0.3
_exptl_crystal_size_mid 0.12
_exptl_crystal_size_min 0.1
_refine_diff_density_max 1.3786
_refine_diff_density_min -0.5425
_refine_diff_density_rms 0.1911
_refine_ls_d_res_high 0.8400
_refine_ls_d_res_low 9.2624
_refine_ls_goodness_of_fit_ref 1.0588
_refine_ls_hydrogen_treatment constr
_refine_ls_matrix_type full
_refine_ls_number_constraints 84
_refine_ls_number_parameters 548
_refine_ls_number_reflns 8082
_refine_ls_number_restraints 135
_refine_ls_restrained_S_all 1.0494
_refine_ls_R_factor_all 0.1031
_refine_ls_R_factor_gt 0.0876
_refine_ls_shift/su_max 0.0008
_refine_ls_shift/su_mean -0.0000
_refine_ls_structure_factor_coef Fsqd
_refine_ls_weighting_details 'w=1/[\s^2^(Fo^2^)+(0.1893P)^2^+1.9634P] where P=(Fo^2^+2Fc^2^)/3'
_refine_ls_weighting_scheme calc
_refine_ls_wR_factor_gt 0.2496
_refine_ls_wR_factor_ref 0.2737
_reflns_Friedel_coverage 0.0
_reflns_limit_h_max 12
_reflns_limit_h_min -13
_reflns_limit_k_max 16
_reflns_limit_k_min -16
_reflns_limit_l_max 19
_reflns_limit_l_min 0
_reflns_number_gt 6454
_reflns_number_total 8082
_reflns_threshold_expression I>=2u(I)
_cod_data_source_file d3dt03124a2.cif
_cod_data_source_block 1d
_cod_depositor_comments 'Adding full bibliography for 7714531--7714534.cif.'
_cod_database_code 7714533
_chemical_oxdiff_formula 'C11 H10 N O'
_reflns_odcompleteness_completeness 99.19
_reflns_odcompleteness_iscentric 1
_reflns_odcompleteness_theta 24.97
_olex2_refinement_description
;
1. Uiso/Uaniso restraints and constraints
Uanis(C35) \\sim Ueq, Uanis(C9) \\sim Ueq: with sigma of 0.01 and sigma for
terminal atoms of 0.02
Uanis(C11) \\sim Ueq, Uanis(C31) \\sim Ueq, Uanis(C33) \\sim Ueq, Uanis(C17)
\\sim Ueq, Uanis(C17A) \\sim Ueq, Uanis(C31A) \\sim Ueq, Uanis(C33A) \\sim Ueq:
with sigma of 0.01 and sigma for terminal atoms of 0.02
2. Rigid body (RIGU) restrains
 Cl2, Cl5, C9, Cl3, Cl7, C35
 with sigma for 1-2 distances of 0.004 and sigma for 1-3 distances of 0.004
 C11, C17, C17A, C31, C31A, C33, C33A
 with sigma for 1-2 distances of 0.004 and sigma for 1-3 distances of 0.004
3. Others
 Sof(C17A)=Sof(H17d)=Sof(H17e)=Sof(H17f)=Sof(C31A)=Sof(H31d)=Sof(H31e)=
 Sof(H31f)=Sof(C33A)=Sof(H33d)=Sof(H33e)=Sof(H33f)=1-FVAR(1)
 Sof(C17)=Sof(H17a)=Sof(H17b)=Sof(H17c)=Sof(C31)=Sof(H31a)=Sof(H31b)=Sof(H31c)=
 Sof(C33)=Sof(H33a)=Sof(H33b)=Sof(H33c)=FVAR(1)
 Fixed Sof: Cl2(0.5) Cl5(0.5) C9(0.5) H9a(0.5) H9b(0.5) Cl3(0.5) Cl7(0.5)
 C35(0.5) H35a(0.5) H35b(0.5)
4.a Secondary CH2 refined with riding coordinates:
 C9(H9a,H9b), C35(H35a,H35b), C2(H2a,H2b)
4.b Aromatic/amide H refined with riding coordinates:
 N3(H3), N6(H6), C3(H3a), C5(H5), C7(H7), C12(H12), C13(H13), C14(H14),
 C15(H15), C16(H16), C18(H18), C19(H19), C20(H20), C21(H21), C22(H22), C23(H23),
  C24(H24), C25(H25), C27(H27), C29(H29), C30(H30), C32(H32), C34(H34),
 C36(H36), C37(H37)
4.c Idealised Me refined as rotating group:
 C17(H17a,H17b,H17c), C17A(H17d,H17e,H17f), C31(H31a,H31b,H31c), C31A(H31d,
 H31e,H31f), C33(H33a,H33b,H33c), C33A(H33d,H33e,H33f)
;
_olex2_submission_special_instructions 'No special instructions were received'
_oxdiff_exptl_absorpt_empirical_details
;
Empirical correction (ABSPACK) includes:
- Absorption correction using spherical harmonics
- Frame scaling
;
_oxdiff_exptl_absorpt_empirical_full_max 1.335
_oxdiff_exptl_absorpt_empirical_full_min 0.600

loop_
_space_group_symop_id
_space_group_symop_operation_xyz
1 x,y,z
2 -x,-y,-z

loop_
_atom_site_label
_atom_site_type_symbol
_atom_site_fract_x
_atom_site_fract_y
_atom_site_fract_z
_atom_site_U_iso_or_equiv
_atom_site_adp_type
_atom_site_occupancy
_atom_site_refinement_flags_posn
_atom_site_refinement_flags_adp
_atom_site_disorder_group
Cu1 Cu 0.50173(5) 0.93169(4) 0.40713(3) 0.0419(2) Uani 1.000000 . . .
P1 P 0.70441(12) 0.92772(8) 0.48547(8) 0.0403(3) Uani 1.000000 . . .
P2 P 0.70491(12) 1.11737(9) 0.60187(8) 0.0412(3) Uani 1.000000 . . .
N1 N 0.5068(4) 1.0474(3) 0.3362(3) 0.0418(9) Uani 1.000000 . . .
N4 N 0.5015(5) 0.8750(3) 0.1379(3) 0.0561(11) Uani 1.000000 . . .
N3 N 0.5009(5) 0.7683(3) 0.2226(3) 0.0522(10) Uani 1.000000 . . .
H3 H 0.5006(5) 0.7129(3) 0.2393(3) 0.0626(13) Uiso 1.000000 R . .
N2 N 0.5030(4) 0.8550(3) 0.2744(2) 0.0450(9) Uani 1.000000 . . .
N5 N 0.5072(7) 1.0814(4) 0.1960(3) 0.0738(16) Uani 1.000000 . . .
N6 N 0.7800(4) 1.0319(3) 0.5582(3) 0.0456(9) Uani 1.000000 . . .
H6 H 0.8622(4) 1.0421(3) 0.5741(3) 0.0548(11) Uiso 1.000000 R . .
C1 C 0.7945(5) 0.9167(4) 0.4050(3) 0.0508(12) Uani 1.000000 . . .
C3 C 0.8017(11) 1.3943(6) 0.4996(8) 0.123(4) Uani 1.000000 . . .
H3a H 0.8177(11) 1.4498(6) 0.4768(8) 0.148(4) Uiso 1.000000 R . .
C4 C 0.5047(5) 1.0208(4) 0.2513(3) 0.0488(11) Uani 1.000000 . . .
C5 C 0.8020(6) 1.0629(7) 0.7615(4) 0.080(2) Uani 1.000000 . . .
H5 H 0.7724(6) 0.9993(7) 0.7291(4) 0.096(3) Uiso 1.000000 R . .
C6 C 0.5033(5) 0.9172(4) 0.2200(3) 0.0444(11) Uani 1.000000 . . .
C7 C 0.9041(11) 1.1704(15) 0.8986(6) 0.146(6) Uani 1.000000 . . .
H7 H 0.9462(11) 1.1809(15) 0.9586(6) 0.176(7) Uiso 1.000000 R . .
C8 C 0.7514(5) 1.2266(4) 0.5637(4) 0.0531(12) Uani 1.000000 . . .
C10 C 0.7449(5) 0.8289(4) 0.5426(4) 0.0533(12) Uani 1.000000 . . .
C11 C 0.4950(8) 0.6975(5) 0.0688(4) 0.0801(17) Uani 1.000000 . U .
C12 C 0.5110(8) 1.2111(4) 0.3138(4) 0.077(2) Uani 1.000000 . . .
H12 H 0.5131(8) 1.2774(4) 0.3353(4) 0.093(2) Uiso 1.000000 R . .
C13 C 0.8723(11) 0.7597(7) 0.6557(7) 0.129(4) Uani 1.000000 . . .
H13 H 0.9431(11) 0.7674(7) 0.7047(7) 0.155(5) Uiso 1.000000 R . .
C14 C 0.5097(6) 1.1415(4) 0.3655(4) 0.0539(13) Uani 1.000000 . . .
H14 H 0.5110(6) 1.1619(4) 0.4239(4) 0.0647(15) Uiso 1.000000 R . .
C15 C 0.8902(11) 1.2487(11) 0.8573(7) 0.143(5) Uani 1.000000 . . .
H15 H 0.9162(11) 1.3118(11) 0.8912(7) 0.171(6) Uiso 1.000000 R . .
C16 C 0.8097(6) 0.9939(5) 0.3637(4) 0.0649(15) Uani 1.000000 . . .
H16 H 0.7871(6) 1.0537(5) 0.3838(4) 0.0779(19) Uiso 1.000000 R . .
C17 C 0.413(3) 0.6072(17) 0.0717(16) 0.098(4) Uani 0.46(2) . U 1
H17a H 0.331(5) 0.622(3) 0.073(10) 0.148(7) Uiso 0.46(2) GR . 1
H17b H 0.405(12) 0.558(4) 0.020(5) 0.148(7) Uiso 0.46(2) GR . 1
H17c H 0.452(8) 0.583(6) 0.124(6) 0.148(7) Uiso 0.46(2) GR . 1
C17A C 0.369(2) 0.6307(14) 0.0465(13) 0.093(4) Uani 0.54(2) . U 2
H17d H 0.300(2) 0.667(3) 0.028(8) 0.139(6) Uiso 0.54(2) GR . 2
H17e H 0.365(6) 0.577(5) -0.000(6) 0.139(6) Uiso 0.54(2) GR . 2
H17f H 0.361(5) 0.606(7) 0.098(3) 0.139(6) Uiso 0.54(2) GR . 2
C18 C 0.8598(7) 0.9825(8) 0.2907(5) 0.092(3) Uani 1.000000 . . .
H18 H 0.8723(7) 1.0348(8) 0.2631(5) 0.111(3) Uiso 1.000000 R . .
C19 C 0.8460(8) 0.8410(5) 0.6168(5) 0.087(2) Uani 1.000000 . . .
H19 H 0.8964(8) 0.9020(5) 0.6410(5) 0.105(3) Uiso 1.000000 R . .
C20 C 0.8271(7) 0.8277(6) 0.3744(5) 0.081(2) Uani 1.000000 . . .
H20 H 0.8175(7) 0.7750(6) 0.4021(5) 0.097(2) Uiso 1.000000 R . .
C21 C 0.8752(8) 0.8173(9) 0.3006(6) 0.107(3) Uani 1.000000 . . .
H21 H 0.8967(8) 0.7573(9) 0.2798(6) 0.128(4) Uiso 1.000000 R . .
C22 C 0.8467(7) 1.2354(5) 0.5235(5) 0.0728(17) Uani 1.000000 . . .
H22 H 0.8942(7) 1.1848(5) 0.5176(5) 0.087(2) Uiso 1.000000 R . .
C23 C 0.7085(10) 1.3881(5) 0.5404(7) 0.109(3) Uani 1.000000 . . .
H23 H 0.6625(10) 1.4395(5) 0.5471(7) 0.131(4) Uiso 1.000000 R . .
C24 C 0.5090(9) 1.1760(5) 0.2283(4) 0.089(2) Uani 1.000000 . . .
H24 H 0.5089(9) 1.2204(5) 0.1909(4) 0.107(3) Uiso 1.000000 R . .
C25 C 0.8575(8) 1.0783(11) 0.8529(6) 0.121(4) Uani 1.000000 . . .
H25 H 0.8619(8) 1.0255(11) 0.8817(6) 0.146(5) Uiso 1.000000 R . .
C26 C 0.4996(6) 0.7811(4) 0.1413(3) 0.0597(14) Uani 1.000000 . . .
C27 C 0.8727(10) 1.3201(6) 0.4914(7) 0.107(3) Uani 1.000000 . . .
H27 H 0.9377(10) 1.3262(6) 0.4647(7) 0.128(4) Uiso 1.000000 R . .
C28 C 0.7909(5) 1.1421(5) 0.7186(3) 0.0603(14) Uani 1.000000 . . .
C29 C 0.8386(8) 1.2372(7) 0.7669(5) 0.095(3) Uani 1.000000 . . .
H29 H 0.8359(8) 1.2909(7) 0.7393(5) 0.114(3) Uiso 1.000000 R . .
C30 C 0.8900(8) 0.8908(9) 0.2609(5) 0.100(3) Uani 1.000000 . . .
H30 H 0.9210(8) 0.8819(9) 0.2122(5) 0.120(3) Uiso 1.000000 R . .
C31 C 0.449(3) 0.7292(15) -0.0215(12) 0.088(4) Uani 0.46(2) . U 1
H31a H 0.501(9) 0.790(5) -0.020(3) 0.133(6) Uiso 0.46(2) GR . 1
H31b H 0.458(13) 0.679(5) -0.0674(17) 0.133(6) Uiso 0.46(2) GR . 1
H31c H 0.361(5) 0.738(10) -0.033(4) 0.133(6) Uiso 0.46(2) GR . 1
C31A C 0.519(2) 0.7405(13) -0.0115(10) 0.086(4) Uani 0.54(2) . U 2
H31d H 0.500(11) 0.6884(18) -0.062(2) 0.129(6) Uiso 0.54(2) GR . 2
H31e H 0.464(8) 0.789(6) -0.024(5) 0.129(6) Uiso 0.54(2) GR . 2
H31f H 0.607(4) 0.771(8) 0.003(3) 0.129(6) Uiso 0.54(2) GR . 2
C32 C 0.8001(11) 0.6724(6) 0.6252(6) 0.109(3) Uani 1.000000 . . .
H32 H 0.8176(11) 0.6205(6) 0.6538(6) 0.131(4) Uiso 1.000000 R . .
C33 C 0.646(2) 0.6750(18) 0.0931(15) 0.095(5) Uani 0.46(2) . U 1
H33a H 0.650(3) 0.614(6) 0.057(7) 0.143(7) Uiso 0.46(2) GR . 1
H33b H 0.700(3) 0.728(6) 0.082(9) 0.143(7) Uiso 0.46(2) GR . 1
H33c H 0.675(5) 0.670(11) 0.154(3) 0.143(7) Uiso 0.46(2) GR . 1
C33A C 0.601(2) 0.6417(14) 0.0976(11) 0.086(3) Uani 0.54(2) . U 2
H33d H 0.568(3) 0.580(4) 0.109(8) 0.129(5) Uiso 0.54(2) GR . 2
H33e H 0.643(8) 0.630(8) 0.052(3) 0.129(5) Uiso 0.54(2) GR . 2
H33f H 0.662(6) 0.679(4) 0.151(4) 0.129(5) Uiso 0.54(2) GR . 2
C34 C 0.6830(7) 1.3035(4) 0.5719(5) 0.0757(18) Uani 1.000000 . . .
H34 H 0.6185(7) 1.2983(4) 0.5992(5) 0.091(2) Uiso 1.000000 R . .
C36 C 0.7007(9) 0.6603(5) 0.5516(6) 0.103(3) Uani 1.000000 . . .
H36 H 0.6516(9) 0.5986(5) 0.5277(6) 0.123(3) Uiso 1.000000 R . .
C37 C 0.6715(7) 0.7381(4) 0.5118(5) 0.0751(18) Uani 1.000000 . . .
H37 H 0.6002(7) 0.7289(4) 0.4629(5) 0.090(2) Uiso 1.000000 R . .
Cl1 Cl 0.5178(3) 0.51576(13) 0.29768(14) 0.1042(8) Uani 1.000000 . . .
O1 O 0.5108(9) 0.4455(5) 0.2248(6) 0.149(3) Uani 1.000000 . . .
O2 O 0.636(2) 0.5803(10) 0.3224(10) 0.306(12) Uani 1.000000 . . .
O3 O 0.444(2) 0.5822(9) 0.2789(8) 0.273(10) Uani 1.000000 . . .
O4 O 0.5127(10) 0.4781(6) 0.3685(6) 0.160(3) Uani 1.000000 . . .
Cl2 Cl 0.1664(10) 0.2672(8) 0.1225(5) 0.198(4) Uani 0.500000 . U .
Cl5 Cl 0.1170(11) 0.4358(7) 0.0486(7) 0.218(4) Uani 0.500000 . U .
C9 C 0.181(4) 0.372(3) 0.129(3) 0.221(10) Uani 0.500000 . U .
H9a H 0.151(4) 0.397(3) 0.179(3) 0.265(12) Uiso 0.500000 R . .
H9b H 0.272(4) 0.394(3) 0.147(3) 0.265(12) Uiso 0.500000 R . .
Cl3 Cl 0.0369(12) 0.4609(8) 0.7253(16) 0.364(12) Uani 0.500000 . U .
Cl7 Cl 0.1663(8) 0.6416(6) 0.7537(7) 0.179(3) Uani 0.500000 . U .
C35 C 0.176(3) 0.5315(19) 0.767(2) 0.152(7) Uani 0.500000 . U .
H35a H 0.208(3) 0.5312(19) 0.829(2) 0.182(8) Uiso 0.500000 R . .
H35b H 0.237(3) 0.5058(19) 0.739(2) 0.182(8) Uiso 0.500000 R . .
Cl4 Cl 0.7849(5) -0.0643(3) 0.0180(3) 0.1817(18) Uani 1.000000 . . .
Cl6 Cl 0.7952(5) 0.1317(3) 0.1056(3) 0.1824(17) Uani 1.000000 . . .
C2 C 0.6981(11) 0.0284(8) 0.0439(7) 0.122(3) Uani 1.000000 . . .
H2a H 0.6461(11) 0.0431(8) -0.0102(7) 0.146(4) Uiso 1.000000 R . .
H2b H 0.6412(11) 0.0054(8) 0.0759(7) 0.146(4) Uiso 1.000000 R . .

loop_
_atom_site_aniso_label
_atom_site_aniso_U_11
_atom_site_aniso_U_22
_atom_site_aniso_U_33
_atom_site_aniso_U_12
_atom_site_aniso_U_13
_atom_site_aniso_U_23
Cu1 0.0472(4) 0.0405(4) 0.0407(4) 0.0083(2) 0.0130(3) 0.0141(3)
P1 0.0471(7) 0.0372(6) 0.0400(6) 0.0121(5) 0.0139(5) 0.0111(5)
P2 0.0459(7) 0.0374(6) 0.0394(6) 0.0045(5) 0.0121(5) 0.0063(5)
N1 0.053(2) 0.034(2) 0.040(2) 0.0085(16) 0.0157(17) 0.0087(16)
N4 0.090(3) 0.045(2) 0.037(2) 0.016(2) 0.024(2) 0.0054(18)
N3 0.081(3) 0.031(2) 0.046(2) 0.0108(19) 0.021(2) 0.0043(17)
N2 0.063(3) 0.038(2) 0.035(2) 0.0116(18) 0.0156(18) 0.0067(16)
N5 0.136(5) 0.052(3) 0.046(3) 0.022(3) 0.040(3) 0.018(2)
N6 0.047(2) 0.040(2) 0.049(2) 0.0104(17) 0.0126(18) 0.0095(17)
C1 0.039(2) 0.065(3) 0.049(3) 0.010(2) 0.015(2) 0.009(2)
C3 0.153(9) 0.057(5) 0.188(10) 0.007(5) 0.079(8) 0.060(6)
C4 0.069(3) 0.043(3) 0.037(2) 0.010(2) 0.019(2) 0.010(2)
C5 0.058(4) 0.128(6) 0.051(3) -0.003(4) 0.006(3) 0.037(4)
C6 0.058(3) 0.042(3) 0.038(2) 0.013(2) 0.019(2) 0.0078(19)
C7 0.091(7) 0.285(19) 0.041(4) 0.040(9) 0.004(4) -0.009(7)
C8 0.064(3) 0.032(2) 0.063(3) 0.001(2) 0.022(3) 0.004(2)
C10 0.066(3) 0.043(3) 0.058(3) 0.020(2) 0.021(3) 0.018(2)
C11 0.117(4) 0.065(3) 0.058(3) 0.022(2) 0.032(2) -0.0044(19)
C12 0.141(6) 0.032(3) 0.068(4) 0.014(3) 0.042(4) 0.014(3)
C13 0.142(8) 0.081(6) 0.126(7) 0.013(5) -0.043(6) 0.050(5)
C14 0.080(4) 0.040(3) 0.047(3) 0.014(2) 0.025(3) 0.009(2)
C15 0.101(7) 0.191(13) 0.082(7) 0.018(8) -0.007(6) -0.070(7)
C16 0.054(3) 0.091(5) 0.052(3) 0.004(3) 0.018(3) 0.019(3)
C17 0.116(6) 0.086(6) 0.094(8) 0.019(2) 0.035(3) 0.010(3)
C17A 0.114(5) 0.078(6) 0.084(7) 0.017(2) 0.032(3) 0.000(3)
C18 0.058(4) 0.151(8) 0.072(4) -0.007(4) 0.022(3) 0.041(5)
C19 0.093(5) 0.061(4) 0.087(5) 0.007(3) -0.017(4) 0.033(4)
C20 0.074(4) 0.092(5) 0.084(5) 0.031(4) 0.041(4) 0.003(4)
C21 0.084(5) 0.138(8) 0.100(6) 0.030(5) 0.049(5) -0.019(6)
C22 0.082(4) 0.051(3) 0.099(5) 0.005(3) 0.048(4) 0.021(3)
C23 0.133(7) 0.041(4) 0.169(9) 0.018(4) 0.062(7) 0.032(5)
C24 0.175(8) 0.048(4) 0.062(4) 0.025(4) 0.048(4) 0.030(3)
C25 0.065(5) 0.246(14) 0.057(5) 0.013(6) 0.013(4) 0.058(7)
C26 0.083(4) 0.053(3) 0.044(3) 0.014(3) 0.021(3) 0.006(2)
C27 0.132(7) 0.071(5) 0.152(8) 0.013(5) 0.086(7) 0.046(5)
C28 0.047(3) 0.089(4) 0.042(3) 0.004(3) 0.015(2) 0.004(3)
C29 0.087(5) 0.108(6) 0.064(4) 0.006(4) 0.009(4) -0.027(4)
C30 0.070(5) 0.163(9) 0.070(5) 0.014(5) 0.038(4) 0.006(5)
C31 0.105(6) 0.088(8) 0.072(6) 0.018(3) 0.030(2) 0.005(3)
C31A 0.105(6) 0.089(7) 0.063(5) 0.019(3) 0.029(3) 0.002(3)
C32 0.159(9) 0.062(5) 0.107(6) 0.036(5) 0.016(6) 0.045(4)
C33 0.111(5) 0.087(7) 0.089(8) 0.021(2) 0.035(2) 0.011(3)
C33A 0.111(5) 0.075(6) 0.073(6) 0.023(2) 0.035(2) 0.000(3)
C34 0.081(4) 0.039(3) 0.113(5) 0.010(3) 0.040(4) 0.014(3)
C36 0.122(7) 0.045(4) 0.133(7) 0.019(4) 0.009(6) 0.036(4)
C37 0.087(4) 0.038(3) 0.085(4) 0.010(3) -0.000(4) 0.010(3)
Cl1 0.181(2) 0.0510(10) 0.0892(13) 0.0283(12) 0.0475(14) 0.0194(9)
O1 0.187(8) 0.089(5) 0.152(6) 0.036(5) 0.046(6) -0.037(4)
O2 0.45(3) 0.180(11) 0.250(15) -0.169(15) 0.212(17) -0.115(11)
O3 0.59(3) 0.175(10) 0.180(10) 0.248(16) 0.219(15) 0.100(8)
O4 0.214(10) 0.129(6) 0.170(8) 0.037(6) 0.071(7) 0.093(6)
Cl2 0.234(10) 0.197(8) 0.116(5) 0.009(5) 0.002(5) -0.004(4)
Cl5 0.208(8) 0.167(6) 0.199(8) -0.058(5) -0.021(6) -0.003(5)
C9 0.221(14) 0.215(10) 0.214(12) 0.024(4) 0.055(4) 0.026(4)
Cl3 0.172(8) 0.131(7) 0.70(3) -0.013(5) 0.028(9) 0.005(9)
Cl7 0.164(6) 0.124(5) 0.241(9) 0.040(4) 0.035(6) 0.043(4)
C35 0.153(9) 0.133(8) 0.170(11) 0.026(3) 0.046(4) 0.030(4)
Cl4 0.206(4) 0.197(4) 0.218(4) 0.103(3) 0.116(3) 0.119(3)
Cl6 0.211(4) 0.167(3) 0.153(3) -0.011(3) 0.018(3) 0.071(3)
C2 0.121(8) 0.141(9) 0.126(8) 0.029(7) 0.043(6) 0.074(7)

loop_
_atom_type_symbol
_atom_type_scat_dispersion_real
_atom_type_scat_dispersion_imag
_atom_type_scat_Cromer_Mann_a1
_atom_type_scat_Cromer_Mann_a2
_atom_type_scat_Cromer_Mann_a3
_atom_type_scat_Cromer_Mann_a4
_atom_type_scat_Cromer_Mann_b1
_atom_type_scat_Cromer_Mann_b2
_atom_type_scat_Cromer_Mann_b3
_atom_type_scat_Cromer_Mann_b4
_atom_type_scat_Cromer_Mann_c
_atom_type_scat_source
_atom_type_scat_dispersion_source
C 0.00347 0.00161 2.31000 1.02000 1.58860 0.86500 20.84390 10.20750 0.56870 51.65120 0.215599998832 'International Tables Volume C Table 6.1.1.4 (pp. 500-502)' 'Henke, Gullikson and Davis, At. Data and Nucl. Data Tables, 1993, 54, 2'
Cl 0.14873 0.16029 11.46040 7.19640 6.25560 1.64550 0.01040 1.16620 18.51940 47.77840 -9.55739974976 'International Tables Volume C Table 6.1.1.4 (pp. 500-502)' 'Henke, Gullikson and Davis, At. Data and Nucl. Data Tables, 1993, 54, 2'
H 0.00000 0.00000 0.49300 0.32291 0.14019 0.04081 10.51090 26.12570 3.14236 57.79970 0.0030380000826 'International Tables Volume C Table 6.1.1.4 (pp. 500-502)' 'Henke, Gullikson and Davis, At. Data and Nucl. Data Tables, 1993, 54, 2'
O 0.01158 0.00611 3.04850 2.28680 1.54630 0.86700 13.27710 5.70110 0.32390 32.90890 0.250800013542 'International Tables Volume C Table 6.1.1.4 (pp. 500-502)' 'Henke, Gullikson and Davis, At. Data and Nucl. Data Tables, 1993, 54, 2'
N 0.00653 0.00323 12.21260 3.13220 2.01250 1.16630 0.00570 9.89330 28.99750 0.58260 -11.5290002823 'International Tables Volume C Table 6.1.1.4 (pp. 500-502)' 'Henke, Gullikson and Davis, At. Data and Nucl. Data Tables, 1993, 54, 2'
P 0.10434 0.09671 6.43450 4.17910 1.78000 1.49080 1.90670 27.15700 0.52600 68.16450 1.11489999294 'International Tables Volume C Table 6.1.1.4 (pp. 500-502)' 'Henke, Gullikson and Davis, At. Data and Nucl. Data Tables, 1993, 54, 2'
Cu 0.34125 1.28947 13.33800 7.16760 5.61580 1.67350 3.58280 0.24700 11.39660 64.81260 1.19099998474 'International Tables Volume C Table 6.1.1.4 (pp. 500-502)' 'Henke, Gullikson and Davis, At. Data and Nucl. Data Tables, 1993, 54, 2'

loop_
_geom_angle_atom_site_label_1
_geom_angle_atom_site_label_2
_geom_angle_atom_site_label_3
_geom_angle
_geom_angle_site_symmetry_1
_geom_angle_site_symmetry_3
_geom_angle_publ_flag
P2 Cu1 P1 142.82(5) 2_676 . ?
N1 Cu1 P1 107.70(11) . . ?
N1 Cu1 P2 107.58(11) . 2_676 ?
N2 Cu1 P1 99.98(11) . . ?
N2 Cu1 P2 99.11(12) . 2_676 ?
N2 Cu1 N1 76.73(14) . . ?
N6 P1 Cu1 115.46(15) . . ?
C1 P1 Cu1 105.32(17) . . ?
C1 P1 N6 103.9(2) . . ?
C10 P1 Cu1 121.7(2) . . ?
C10 P1 N6 105.5(2) . . ?
C10 P1 C1 102.8(3) . . ?
N6 P2 Cu1 116.12(16) . 2_676 ?
C8 P2 Cu1 120.86(19) . 2_676 ?
C8 P2 N6 104.4(2) . . ?
C28 P2 Cu1 105.75(18) . 2_676 ?
C28 P2 N6 103.0(3) . . ?
C28 P2 C8 104.8(3) . . ?
C4 N1 Cu1 116.0(3) . . ?
C14 N1 Cu1 127.4(3) . . ?
C14 N1 C4 116.6(4) . . ?
C26 N4 C6 103.6(4) . . ?
N2 N3 H3 124.9(2) . . ?
C26 N3 H3 124.9(3) . . ?
C26 N3 N2 110.2(4) . . ?
N3 N2 Cu1 146.2(3) . . ?
C6 N2 Cu1 111.4(3) . . ?
C6 N2 N3 102.4(4) . . ?
C24 N5 C4 116.0(5) . . ?
P2 N6 P1 124.3(3) . . ?
H6 N6 P1 117.83(14) . . ?
H6 N6 P2 117.83(15) . . ?
C16 C1 P1 118.2(4) . . ?
C20 C1 P1 121.1(5) . . ?
C20 C1 C16 119.7(5) . . ?
C23 C3 H3a 119.4(5) . . ?
C27 C3 H3a 119.4(5) . . ?
C27 C3 C23 121.2(7) . . ?
N5 C4 N1 125.4(5) . . ?
C6 C4 N1 116.1(4) . . ?
C6 C4 N5 118.4(4) . . ?
C25 C5 H5 119.7(7) . . ?
C28 C5 H5 119.7(4) . . ?
C28 C5 C25 120.5(9) . . ?
N2 C6 N4 114.3(4) . . ?
C4 C6 N4 125.9(4) . . ?
C4 C6 N2 119.8(4) . . ?
C15 C7 H7 119.7(7) . . ?
C25 C7 H7 119.7(7) . . ?
C25 C7 C15 120.5(9) . . ?
C22 C8 P2 123.5(4) . . ?
C34 C8 P2 117.9(4) . . ?
C34 C8 C22 118.5(5) . . ?
C19 C10 P1 122.7(5) . . ?
C37 C10 P1 119.5(4) . . ?
C37 C10 C19 117.8(5) . . ?
C17A C11 C17 26.9(10) . . ?
C26 C11 C17 112.3(10) . . ?
C26 C11 C17A 108.7(9) . . ?
C31 C11 C17 111.4(13) . . ?
C31 C11 C17A 89.1(12) . . ?
C31 C11 C26 109.3(9) . . ?
C31A C11 C17 131.1(12) . . ?
C31A C11 C17A 113.7(11) . . ?
C31A C11 C26 108.6(8) . . ?
C31A C11 C31 26.9(9) . . ?
C33 C11 C17 106.9(13) . . ?
C33 C11 C17A 131.8(12) . . ?
C33 C11 C26 103.2(9) . . ?
C33 C11 C31 113.4(12) . . ?
C33 C11 C31A 88.1(11) . . ?
C33A C11 C17 83.8(12) . . ?
C33A C11 C17A 109.5(11) . . ?
C33A C11 C26 110.2(8) . . ?
C33A C11 C31 127.3(11) . . ?
C33A C11 C31A 106.1(11) . . ?
C33A C11 C33 23.4(9) . . ?
C14 C12 H12 122.3(3) . . ?
C24 C12 H12 122.3(3) . . ?
C24 C12 C14 115.4(5) . . ?
C19 C13 H13 118.8(5) . . ?
C32 C13 H13 118.8(5) . . ?
C32 C13 C19 122.5(8) . . ?
C12 C14 N1 123.2(5) . . ?
H14 C14 N1 118.4(3) . . ?
H14 C14 C12 118.4(3) . . ?
H15 C15 C7 118.8(7) . . ?
C29 C15 C7 122.3(11) . . ?
C29 C15 H15 118.8(8) . . ?
H16 C16 C1 120.0(3) . . ?
C18 C16 C1 120.0(7) . . ?
C18 C16 H16 120.0(5) . . ?
H17a C17 C11 109.5 . . ?
H17b C17 C11 109.5 . . ?
H17b C17 H17a 109.5 . . ?
H17c C17 C11 109.5 . . ?
H17c C17 H17a 109.5 . . ?
H17c C17 H17b 109.5 . . ?
H17d C17A C11 109.5 . . ?
H17e C17A C11 109.5 . . ?
H17e C17A H17d 109.5 . . ?
H17f C17A C11 109.5 . . ?
H17f C17A H17d 109.5 . . ?
H17f C17A H17e 109.5 . . ?
H18 C18 C16 120.7(5) . . ?
C30 C18 C16 118.5(8) . . ?
C30 C18 H18 120.7(5) . . ?
C13 C19 C10 118.9(7) . . ?
H19 C19 C10 120.6(4) . . ?
H19 C19 C13 120.6(5) . . ?
H20 C20 C1 120.3(4) . . ?
C21 C20 C1 119.5(8) . . ?
C21 C20 H20 120.3(6) . . ?
H21 C21 C20 119.5(6) . . ?
C30 C21 C20 121.1(9) . . ?
C30 C21 H21 119.5(5) . . ?
H22 C22 C8 119.9(3) . . ?
C27 C22 C8 120.3(7) . . ?
C27 C22 H22 119.9(5) . . ?
H23 C23 C3 120.6(5) . . ?
C34 C23 C3 118.8(8) . . ?
C34 C23 H23 120.6(5) . . ?
C12 C24 N5 123.5(5) . . ?
H24 C24 N5 118.3(3) . . ?
H24 C24 C12 118.3(3) . . ?
C7 C25 C5 119.2(11) . . ?
H25 C25 C5 120.4(7) . . ?
H25 C25 C7 120.4(7) . . ?
N3 C26 N4 109.5(4) . . ?
C11 C26 N4 128.2(5) . . ?
C11 C26 N3 122.3(5) . . ?
C22 C27 C3 119.7(8) . . ?
H27 C27 C3 120.2(5) . . ?
H27 C27 C22 120.2(5) . . ?
C5 C28 P2 118.0(5) . . ?
C29 C28 P2 122.2(6) . . ?
C29 C28 C5 119.6(6) . . ?
C28 C29 C15 117.6(10) . . ?
H29 C29 C15 121.2(8) . . ?
H29 C29 C28 121.2(5) . . ?
C21 C30 C18 121.1(7) . . ?
H30 C30 C18 119.4(5) . . ?
H30 C30 C21 119.4(5) . . ?
H31a C31 C11 109.5 . . ?
H31b C31 C11 109.5 . . ?
H31b C31 H31a 109.5 . . ?
H31c C31 C11 109.5 . . ?
H31c C31 H31a 109.5 . . ?
H31c C31 H31b 109.5 . . ?
H31d C31A C11 109.5 . . ?
H31e C31A C11 109.5 . . ?
H31e C31A H31d 109.5 . . ?
H31f C31A C11 109.5 . . ?
H31f C31A H31d 109.5 . . ?
H31f C31A H31e 109.5 . . ?
H32 C32 C13 120.7(5) . . ?
C36 C32 C13 118.7(7) . . ?
C36 C32 H32 120.7(4) . . ?
H33a C33 C11 109.5 . . ?
H33b C33 C11 109.5 . . ?
H33b C33 H33a 109.5 . . ?
H33c C33 C11 109.5 . . ?
H33c C33 H33a 109.5 . . ?
H33c C33 H33b 109.5 . . ?
H33d C33A C11 109.5 . . ?
H33e C33A C11 109.5 . . ?
H33e C33A H33d 109.5 . . ?
H33f C33A C11 109.5 . . ?
H33f C33A H33d 109.5 . . ?
H33f C33A H33e 109.5 . . ?
C23 C34 C8 121.6(7) . . ?
H34 C34 C8 119.2(4) . . ?
H34 C34 C23 119.2(5) . . ?
H36 C36 C32 119.7(4) . . ?
C37 C36 C32 120.6(7) . . ?
C37 C36 H36 119.7(5) . . ?
C36 C37 C10 121.5(7) . . ?
H37 C37 C10 119.2(3) . . ?
H37 C37 C36 119.2(5) . . ?
O2 Cl1 O1 109.7(7) . . ?
O3 Cl1 O1 112.9(7) . . ?
O3 Cl1 O2 96.3(11) . . ?
O4 Cl1 O1 113.3(6) . . ?
O4 Cl1 O2 106.4(9) . . ?
O4 Cl1 O3 116.4(7) . . ?
Cl5 C9 Cl2 128(3) . . ?
H9a C9 Cl2 105.4(18) . . ?
H9a C9 Cl5 105.4(15) . . ?
H9b C9 Cl2 105.4(19) . . ?
H9b C9 Cl5 105.4(15) . . ?
H9b C9 H9a 106.00141(8) . . ?
Cl7 C35 Cl3 111.2(18) . . ?
H35a C35 Cl3 109.4(14) . . ?
H35a C35 Cl7 109.4(11) . . ?
H35b C35 Cl3 109.4(13) . . ?
H35b C35 Cl7 109.4(11) . . ?
H35b C35 H35a 108.01390842(3) . . ?
Cl6 C2 Cl4 111.8(7) . . ?
H2a C2 Cl4 109.3(4) . . ?
H2a C2 Cl6 109.3(3) . . ?
H2b C2 Cl4 109.3(3) . . ?
H2b C2 Cl6 109.3(4) . . ?
H2b C2 H2a 107.9 . . ?

loop_
_geom_bond_atom_site_label_1
_geom_bond_atom_site_label_2
_geom_bond_distance
_geom_bond_site_symmetry_2
_geom_bond_publ_flag
Cu1 P1 2.2574(13) . ?
Cu1 P2 2.2597(13) 2_676 ?
Cu1 N1 2.127(4) . ?
Cu1 N2 2.229(4) . ?
P1 N6 1.688(4) . ?
P1 C1 1.822(5) . ?
P1 C10 1.807(5) . ?
P2 N6 1.687(4) . ?
P2 C8 1.808(5) . ?
P2 C28 1.815(5) . ?
N1 C4 1.346(6) . ?
N1 C14 1.317(6) . ?
N4 C6 1.349(6) . ?
N4 C26 1.321(7) . ?
N3 H3 0.8600 . ?
N3 N2 1.349(5) . ?
N3 C26 1.341(7) . ?
N2 C6 1.327(6) . ?
N5 C4 1.324(7) . ?
N5 C24 1.336(8) . ?
N6 H6 0.8600 . ?
C1 C16 1.372(8) . ?
C1 C20 1.382(9) . ?
C3 H3a 0.9300 . ?
C3 C23 1.356(13) . ?
C3 C27 1.373(13) . ?
C4 C6 1.452(7) . ?
C5 H5 0.9300 . ?
C5 C25 1.401(10) . ?
C5 C28 1.394(10) . ?
C7 H7 0.9300 . ?
C7 C15 1.37(2) . ?
C7 C25 1.346(19) . ?
C8 C22 1.373(8) . ?
C8 C34 1.385(8) . ?
C10 C19 1.367(9) . ?
C10 C37 1.369(8) . ?
C11 C17 1.48(2) . ?
C11 C17A 1.51(2) . ?
C11 C26 1.496(8) . ?
C11 C31 1.55(2) . ?
C11 C31A 1.577(18) . ?
C11 C33 1.68(2) . ?
C11 C33A 1.484(19) . ?
C12 H12 0.9300 . ?
C12 C14 1.379(8) . ?
C12 C24 1.374(9) . ?
C13 H13 0.9300 . ?
C13 C19 1.403(10) . ?
C13 C32 1.323(13) . ?
C14 H14 0.9300 . ?
C15 H15 0.9300 . ?
C15 C29 1.385(14) . ?
C16 H16 0.9300 . ?
C16 C18 1.415(9) . ?
C17 H17a 0.9600 . ?
C17 H17b 0.9600 . ?
C17 H17c 0.9600 . ?
C17A H17d 0.9600 . ?
C17A H17e 0.9600 . ?
C17A H17f 0.9600 . ?
C18 H18 0.9300 . ?
C18 C30 1.400(13) . ?
C19 H19 0.9300 . ?
C20 H20 0.9300 . ?
C20 C21 1.413(11) . ?
C21 H21 0.9300 . ?
C21 C30 1.311(14) . ?
C22 H22 0.9300 . ?
C22 C27 1.396(10) . ?
C23 H23 0.9300 . ?
C23 C34 1.390(10) . ?
C24 H24 0.9300 . ?
C25 H25 0.9300 . ?
C27 H27 0.9300 . ?
C28 C29 1.395(10) . ?
C29 H29 0.9300 . ?
C30 H30 0.9300 . ?
C31 H31a 0.9600 . ?
C31 H31b 0.9600 . ?
C31 H31c 0.9600 . ?
C31A H31d 0.9600 . ?
C31A H31e 0.9600 . ?
C31A H31f 0.9600 . ?
C32 H32 0.9300 . ?
C32 C36 1.350(12) . ?
C33 H33a 0.9600 . ?
C33 H33b 0.9600 . ?
C33 H33c 0.9600 . ?
C33A H33d 0.9600 . ?
C33A H33e 0.9600 . ?
C33A H33f 0.9600 . ?
C34 H34 0.9300 . ?
C36 H36 0.9300 . ?
C36 C37 1.372(9) . ?
C37 H37 0.9300 . ?
Cl1 O1 1.380(7) . ?
Cl1 O2 1.418(14) . ?
Cl1 O3 1.313(11) . ?
Cl1 O4 1.339(7) . ?
Cl2 C9 1.44(4) . ?
Cl5 C9 1.72(4) . ?
C9 H9a 0.9700 . ?
C9 H9b 0.9700 . ?
Cl3 C35 1.64(3) . ?
Cl7 C35 1.60(3) . ?
C35 H35a 0.9700 . ?
C35 H35b 0.9700 . ?
Cl4 C2 1.750(12) . ?
Cl6 C2 1.689(12) . ?
C2 H2a 0.9700 . ?
C2 H2b 0.9700 . ?

loop_
_geom_torsion_atom_site_label_1
_geom_torsion_atom_site_label_2
_geom_torsion_atom_site_label_3
_geom_torsion_atom_site_label_4
_geom_torsion
_geom_torsion_site_symmetry_1
_geom_torsion_site_symmetry_2
_geom_torsion_site_symmetry_3
_geom_torsion_site_symmetry_4
_geom_torsion_publ_flag
Cu1 P1 N6 P2 23.16(9) . . . . ?
Cu1 P2 N6 P1 18.29(9) 2_676 . . . ?
Cu1 N1 C4 N5 -180.0(5) . . . . ?
Cu1 N1 C4 C6 -1.9(4) . . . . ?
Cu1 N1 C14 C12 -179.0(6) . . . . ?
Cu1 N2 N3 C26 177.7(7) . . . . ?
Cu1 N2 C6 N4 -178.8(4) . . . . ?
Cu1 N2 C6 C4 0.9(4) . . . . ?
P1 N6 P2 C8 -117.4(3) . . . . ?
P1 N6 P2 C28 133.4(3) . . . . ?
P1 C1 C16 C18 -169.4(5) . . . . ?
P1 C1 C20 C21 168.1(6) . . . . ?
P1 C10 C19 C13 -178.5(8) . . . . ?
P1 C10 C37 C36 178.1(7) . . . . ?
P2 C8 C22 C27 176.5(7) . . . . ?
P2 C8 C34 C23 -176.9(7) . . . . ?
P2 C28 C5 C25 -174.4(5) . . . . ?
P2 C28 C29 C15 173.0(7) . . . . ?
N1 C4 N5 C24 -1.6(8) . . . . ?
N1 C4 C6 N4 -179.8(5) . . . . ?
N1 C4 C6 N2 0.6(6) . . . . ?
N1 C14 C12 C24 -0.0(8) . . . . ?
N4 C6 N2 N3 -0.0(5) . . . . ?
N4 C6 C4 N5 -1.5(7) . . . . ?
N4 C26 N3 N2 0.4(6) . . . . ?
N4 C26 C11 C17 -142.2(14) . . . . ?
N4 C26 C11 C17A -113.7(12) . . . . ?
N4 C26 C11 C31 -18.0(13) . . . . ?
N4 C26 C11 C31A 10.5(12) . . . . ?
N4 C26 C11 C33 103.0(12) . . . . ?
N4 C26 C11 C33A 126.3(12) . . . . ?
N3 N2 C6 C4 179.7(4) . . . . ?
N3 C26 C11 C17 37.1(14) . . . . ?
N3 C26 C11 C17A 65.6(11) . . . . ?
N3 C26 C11 C31 161.3(13) . . . . ?
N3 C26 C11 C31A -170.2(11) . . . . ?
N3 C26 C11 C33 -77.7(11) . . . . ?
N3 C26 C11 C33A -54.4(11) . . . . ?
N2 C6 C4 N5 178.8(6) . . . . ?
N5 C24 C12 C14 -0.6(11) . . . . ?
C1 C16 C18 C30 1.5(7) . . . . ?
C1 C20 C21 C30 0.3(9) . . . . ?
C3 C23 C34 C8 0.9(12) . . . . ?
C3 C27 C22 C8 -0.6(13) . . . . ?
C5 C25 C7 C15 4.3(10) . . . . ?
C5 C28 C29 C15 -3.0(8) . . . . ?
C7 C15 C29 C28 5.1(14) . . . . ?
C10 C19 C13 C32 -2.5(11) . . . . ?
C10 C37 C36 C32 3.1(10) . . . . ?
C13 C32 C36 C37 -3.1(13) . . . . ?
C16 C18 C30 C21 -1.5(8) . . . . ?
C18 C30 C21 C20 0.6(10) . . . . ?

loop_
_restr_U_iso_atom_site_label
_restr_U_iso_weight_param
C11 0.0100
C17 0.0100
C17A 0.0100
C31 0.0100
C31A 0.0100
C33 0.0100
C33A 0.0100
C9 0.0100
C35 0.0100

loop_
_restr_rigu_atom_site_label_1
_restr_rigu_atom_site_label_2
_restr_rigu_target_weight_param
_restr_rigu_u13_diff
_restr_rigu_u23_diff
_restr_rigu_u33_diff
C11 C17 0.004000 -0.009824 0.000329 -0.006902
C11 C17A 0.004000 -0.005327 -0.000202 0.002793
C11 C31 0.004000 -0.003574 0.003702 -0.008642
C11 C31A 0.004000 0.005559 0.000300 -0.003704
C11 C33 0.004000 -0.008693 0.000800 0.002975
C11 C33A 0.004000 -0.001235 0.008019 -0.000317
C17 C17A 0.004000 0.000196 0.001331 0.000356
C17 C31 0.004000 0.007658 0.009581 0.005855
C17 C31A 0.004000 0.009909 0.012906 0.006152
C17 C33 0.004000 0.003172 0.001712 0.003789
C17 C33A 0.004000 0.004208 0.002079 0.004152
C17A C31 0.004000 0.006499 0.008533 0.006859
C17A C31A 0.004000 0.008451 0.011599 0.006827
C17A C33 0.004000 0.004225 0.002852 0.002310
C17A C33A 0.004000 0.005793 0.001758 0.003196
C31 C31A 0.004000 0.001362 0.000084 -0.000196
C31 C33 0.004000 0.008777 -0.001665 -0.006541
C31 C33A 0.004000 0.006874 -0.005843 -0.001744
C31A C33 0.004000 0.013078 -0.005394 -0.008307
C31A C33A 0.004000 0.009528 -0.009216 -0.002132
C33 C33A 0.004000 0.002061 0.000065 0.000615
Cl2 Cl5 0.004000 0.014149 -0.049946 -0.013147
Cl2 C9 0.004000 -0.003264 0.016124 -0.012143
Cl5 C9 0.004000 0.010491 -0.010423 -0.002595
Cl3 Cl7 0.004000 -0.025224 0.094190 -0.013868
Cl3 C35 0.004000 0.027165 -0.018767 -0.018074
Cl7 C35 0.004000 -0.018880 0.004890 -0.015526
